data_7106029
loop_
_publ_author_name
'Christina Y. Tang'
'Jan Lednik'
'Dragoslav Vidovic'
'Amber L. Thompson'
'Simon Aldridge'

_publ_section_title
;
 Responses to unsaturation in iridium mono(N-heterocyclic carbene)
 complexes: synthesis and oligomerization of [LIr(H)2Cl] and [LIr(H)2]+
;
_journal_name_full Chem.Commun.
_journal_page_first 2523
_journal_paper_doi 10.1039/c0cc05431c
_journal_volume 47
_journal_year 2011
_chemical_formula_moiety 'C54 H76 Ir2 N4, 2(C32 H12 B F24)'
_chemical_formula_sum 'C118 H100 B2 F48 Ir2 N4'
_chemical_formula_weight 2892.08
_space_group_IT_number 2
_symmetry_cell_setting triclinic
_symmetry_space_group_name_Hall '-P 1'
_symmetry_space_group_name_H-M 'P -1'
_atom_sites_solution_hydrogens geom
_atom_sites_solution_primary direct
_audit_creation_date 10-11-22
_audit_creation_method CRYSTALS_ver_14.06
_cell_angle_alpha 76.3183(8)
_cell_angle_beta 78.8084(8)
_cell_angle_gamma 88.2739(8)
_cell_formula_units_Z 1
_cell_length_a 13.7443(2)
_cell_length_b 14.4652(3)
_cell_length_c 15.3265(3)
_cell_measurement_reflns_used 9501
_cell_measurement_temperature 150
_cell_measurement_theta_max 26
_cell_measurement_theta_min 5
_cell_volume 2903.96(9)
_computing_cell_refinement 'DENZO/SCALEPACK (Otwinowski & Minor, 1997)'
_computing_data_collection 'COLLECT (Nonius, 2001).'
_computing_data_reduction 'DENZO/SCALEPACK (Otwinowski & Minor, 1997)'
_computing_molecular_graphics 'CAMERON (Watkin et al., 1996)'
_computing_publication_material 'CRYSTALS (Betteridge et al., 2003)'
_computing_structure_refinement 'CRYSTALS (Betteridge et al., 2003)'
_computing_structure_solution 'SIR92 (Altomare et al., 1994)'
_diffrn_ambient_temperature 150
_diffrn_measured_fraction_theta_full 0.989
_diffrn_measured_fraction_theta_max 0.986
_diffrn_measurement_device Area
_diffrn_measurement_device_type 'Nonius KappaCCD'
_diffrn_measurement_method \w
_diffrn_radiation_monochromator graphite
_diffrn_radiation_type 'Mo K\a'
_diffrn_radiation_wavelength 0.71073
_diffrn_reflns_av_R_equivalents 0.050
_diffrn_reflns_limit_h_max 16
_diffrn_reflns_limit_h_min -16
_diffrn_reflns_limit_k_max 17
_diffrn_reflns_limit_k_min -17
_diffrn_reflns_limit_l_max 18
_diffrn_reflns_limit_l_min -18
_diffrn_reflns_number 28572
_diffrn_reflns_theta_full 25.232
_diffrn_reflns_theta_max 26.012
_diffrn_reflns_theta_min 5.098
_diffrn_standards_number 0
_exptl_absorpt_coefficient_mu 2.417
_exptl_absorpt_correction_T_max 0.95
_exptl_absorpt_correction_T_min 0.83
_exptl_absorpt_correction_type multi-scan
_exptl_absorpt_process_details 'DENZO/SCALEPACK (Otwinowski & Minor, 1997)'
_exptl_crystal_colour clear_intense_orange
_exptl_crystal_density_diffrn 1.654
_exptl_crystal_density_meas ?
_exptl_crystal_density_method 'not measured'
_exptl_crystal_description plate
_exptl_crystal_F_000 1432
_exptl_crystal_size_max 0.06
_exptl_crystal_size_mid 0.05
_exptl_crystal_size_min 0.02
_refine_diff_density_max 1.54
_refine_diff_density_min -1.35
_refine_ls_extinction_method None
_refine_ls_goodness_of_fit_ref 0.9959
_refine_ls_hydrogen_treatment none
_refine_ls_matrix_type full
_refine_ls_number_parameters 1104
_refine_ls_number_reflns 9955
_refine_ls_number_restraints 2166
_refine_ls_R_factor_all 0.0639
_refine_ls_R_factor_gt 0.0502
_refine_ls_shift/su_max 0.0085655
_refine_ls_shift/su_mean 0.0001949
_refine_ls_structure_factor_coef Fsqd
_refine_ls_weighting_details
;
Method, part 1, Chebychev polynomial, (Watkin, 1994, Prince, 1982)
[weight] = 1.0/[A~0~*T~0~(x)+A~1~*T~1~(x) ... +A~n-1~]*T~n-1~(x)]
where A~i~ are the Chebychev coefficients listed below and x= Fcalc/Fmax
Method = Robust Weighting (Prince, 1982)
W = [weight] * [1-(deltaF/6*sigmaF)^2^]^2^
A~i~ are:
13.6 18.5 8.79 2.31
;
_refine_ls_weighting_scheme calc
_refine_ls_wR_factor_all 0.1225
_refine_ls_wR_factor_gt 0.1107
_refine_ls_wR_factor_ref 0.1225
_reflns_limit_h_max 16
_reflns_limit_h_min -16
_reflns_limit_k_max 17
_reflns_limit_k_min -17
_reflns_limit_l_max 18
_reflns_limit_l_min 0
_reflns_number_gt 8396
_reflns_number_total 11260
_reflns_threshold_expression I>2.0\s(I)
_oxford_diffrn_Wilson_B_factor 2.48
_oxford_diffrn_Wilson_scale 85.17
_oxford_refine_ls_r_factor_ref 0.0639
_oxford_refine_ls_scale 0.18157(10)
_oxford_reflns_number_all 9955
_oxford_reflns_threshold_expression_ref I>-3.0\s(I)
_oxford_structure_analysis_title 229ct10
_cod_data_source_file C0CC05431C.TXT
_cod_data_source_block 229ct10
_cod_depositor_comments
;
The following automatic conversions were performed:

'_exptl_crystal_density_meas' value 'not measured' was changed to '?'
- the value is perceived as not measured.

Automatic conversion script
Id: cif_fix_values 3008 2015-01-20 13:52:24Z robertas 
;
_cod_original_sg_symbol_H-M 'P -1 '
_cod_database_code 7106029

loop_
_symmetry_equiv_pos_as_xyz
x,y,z
-x,-y,-z

loop_
_atom_site_label
_atom_site_type_symbol
_atom_site_fract_x
_atom_site_fract_y
_atom_site_fract_z
_atom_site_U_iso_or_equiv
_atom_site_occupancy
_atom_site_adp_type
_atom_site_refinement_flags_posn
_atom_site_refinement_flags_adp
_atom_site_refinement_flags_occupancy
_atom_site_disorder_assembly
_atom_site_disorder_group
_oxford_atom_site_special_shape
_atom_site_attached_hydrogens
Ir10 Ir 0.43808(2) 0.03697(6) 0.44459(6) 0.0312 0.888(4) Uani . . P 1 1 . .
Ir11 Ir 0.43883(18) 0.0722(6) 0.4730(4) 0.0338 0.112(4) Uani . . P 1 2 . .
C2 C 0.5564(4) 0.1060(4) 0.3584(4) 0.0320 1.0000 Uani . . . . . . .
N3 N 0.6531(4) 0.0818(3) 0.3613(3) 0.0333 1.0000 Uani . . . . . . .
C4 C 0.6787(4) 0.0121(4) 0.4368(4) 0.0324 1.0000 Uani . . . . . . .
C5 C 0.7028(4) 0.0445(4) 0.5117(4) 0.0317 1.0000 Uani . . . . . . .
C6 C 0.7126(5) -0.0280(5) 0.5907(4) 0.0411 1.0000 Uani . . . . . . .
C7 C 0.6996(5) -0.1233(5) 0.5939(5) 0.0460 1.0000 Uani . . . . . . .
C8 C 0.6830(5) -0.1515(5) 0.5160(5) 0.0496 1.0000 Uani . . . . . . .
C9 C 0.6778(5) -0.0860(4) 0.4342(5) 0.0423 1.0000 Uani . . . . . . .
C10 C 0.6754(7) -0.1156(6) 0.3460(7) 0.0720 1.0000 Uani . . . . . . .
C11 C 0.7823(9) -0.1124(8) 0.2920(7) 0.0898 1.0000 Uani . . . . . . .
C12 C 0.6282(10) -0.2140(7) 0.3636(10) 0.1214 1.0000 Uani . . . . . . .
C13 C 0.7233(5) 0.1479(5) 0.5053(5) 0.0441 1.0000 Uani . . . . . . .
C14 C 0.6863(6) 0.1766(6) 0.5963(6) 0.0669 1.0000 Uani . . . . . . .
C15 C 0.8356(6) 0.1660(6) 0.4751(6) 0.0630 1.0000 Uani . . . . . . .
C16 C 0.7187(5) 0.1351(5) 0.2869(4) 0.0426 1.0000 Uani . . . . . . .
C17 C 0.6625(5) 0.1931(5) 0.2362(4) 0.0442 1.0000 Uani . . . . . . .
N18 N 0.5644(4) 0.1758(4) 0.2797(3) 0.0369 1.0000 Uani . . . . . . .
C19 C 0.4811(5) 0.2267(4) 0.2463(4) 0.0377 1.0000 Uani . . . . . . .
C20 C 0.4554(5) 0.3126(4) 0.2720(4) 0.0468 1.0000 Uani D . . . . . .
C24 C 0.3717(6) 0.3576(5) 0.2417(5) 0.0598 1.0000 Uani . . . . . . .
C25 C 0.3216(6) 0.3183(7) 0.1889(6) 0.0717 1.0000 Uani . . . . . . .
C26 C 0.3512(7) 0.2372(6) 0.1629(6) 0.0692 1.0000 Uani . . . . . . .
C27 C 0.4322(5) 0.1877(4) 0.1915(5) 0.0567 1.0000 Uani D . . . . . .
F31 F 0.7034(4) 0.4021(4) 1.0735(4) 0.0796 1.0000 Uani . . . . . . .
C32 C 0.6416(5) 0.4367(5) 1.0167(5) 0.0484 1.0000 Uani . . . . . . .
F33 F 0.6550(5) 0.5284(3) 0.9939(3) 0.0807 1.0000 Uani . . . . . . .
F34 F 0.5500(4) 0.4223(4) 1.0673(3) 0.0826 1.0000 Uani . . . . . . .
C35 C 0.6563(4) 0.3928(5) 0.9360(4) 0.0481 1.0000 Uani D . . . . . .
C36 C 0.7522(5) 0.3837(5) 0.8897(5) 0.0480 1.0000 Uani . . . . . . .
C37 C 0.7721(3) 0.3375(6) 0.8192(5) 0.0605 1.0000 Uani D . . . . . .
B45 B 0.8836(6) 0.3138(8) 0.7673(7) 0.0602 1.0000 Uani . . . . . . .
C46 C 0.8896(5) 0.1974(6) 0.8004(5) 0.0555 1.0000 Uani . . . . . . .
C47 C 0.9193(5) 0.1347(6) 0.7437(5) 0.0513 1.0000 Uani . . . . . . .
C48 C 0.9246(5) 0.0368(5) 0.7779(5) 0.0714 1.0000 Uani D . . . . . .
C49 C 0.9582(3) -0.0286(3) 0.7147(3) 0.0818 1.0000 Uani D . . . . . .
C53 C 0.8991(6) -0.0029(8) 0.8719(7) 0.0724 1.0000 Uani . . . . . . .
C54 C 0.8698(5) 0.0574(6) 0.9287(4) 0.0912 1.0000 Uani D . . . . . .
C55 C 0.8649(6) 0.1551(7) 0.8939(6) 0.0694 1.0000 Uani . . . . . . .
C56 C 0.8394(3) 0.0146(4) 1.0301(3) 0.1036 1.0000 Uani D . . . . . .
C60 C 0.9011(5) 0.3506(5) 0.6555(6) 0.0532 1.0000 Uani . . . . . . .
C61 C 0.9922(5) 0.3337(5) 0.6034(5) 0.0483 1.0000 Uani . . . . . . .
C62 C 1.0125(5) 0.3574(5) 0.5086(6) 0.0504 1.0000 Uani . . . . . . .
C63 C 0.9418(6) 0.4027(5) 0.4600(6) 0.0538 1.0000 Uani . . . . . . .
C64 C 0.8518(4) 0.4224(4) 0.5101(5) 0.0788 1.0000 Uani D . . . . . .
C65 C 0.8318(5) 0.3973(5) 0.6053(6) 0.0558 1.0000 Uani . . . . . . .
C66 C 0.7714(3) 0.4611(3) 0.4577(3) 0.0931 1.0000 Uani D . . . . . .
C70 C 1.1059(6) 0.3286(6) 0.4569(6) 0.0625 1.0000 Uani . . . . . . .
F71 F 1.1833(4) 0.3328(4) 0.4975(4) 0.0862 1.0000 Uani . . . . . . .
F72 F 1.1020(4) 0.2404(4) 0.4490(5) 0.1093 1.0000 Uani . . . . . . .
F73 F 1.1346(5) 0.3834(5) 0.3738(4) 0.1007 1.0000 Uani . . . . . . .
C210 C 0.5087(5) 0.3557(5) 0.3308(4) 0.0507 0.556(11) Uani D . P 2 1 . .
C220 C 0.5940(7) 0.4220(8) 0.2730(7) 0.0546 0.556(11) Uani D . P 2 1 . .
C230 C 0.4377(8) 0.4105(8) 0.3901(7) 0.0605 0.556(11) Uani D . P 2 1 . .
C211 C 0.5257(6) 0.3571(6) 0.3179(6) 0.0508 0.444(11) Uani D . P 2 2 . .
C221 C 0.5290(13) 0.4663(7) 0.2865(9) 0.0575 0.444(11) Uani D . P 2 2 . .
C231 C 0.4966(12) 0.3278(9) 0.4229(6) 0.0520 0.444(11) Uani D . P 2 2 . .
C280 C 0.4565(8) 0.0919(5) 0.1696(6) 0.0595 0.56(3) Uani D . P 3 1 . .
C290 C 0.3672(10) 0.0481(9) 0.1454(10) 0.0597 0.56(3) Uani D . P 3 1 . .
C300 C 0.5457(8) 0.0987(13) 0.0910(13) 0.0695 0.56(3) Uani D . P 3 1 . .
C281 C 0.4790(10) 0.1046(7) 0.1526(8) 0.0629 0.44(3) Uani D . P 3 2 . .
C291 C 0.4009(19) 0.0290(9) 0.1566(12) 0.0660 0.44(3) Uani D . P 3 2 . .
C301 C 0.5352(13) 0.1388(14) 0.0534(11) 0.0655 0.44(3) Uani D . P 3 2 . .
C380 C 0.6879(4) 0.2849(10) 0.8087(9) 0.0503 0.497(11) Uani D . P 4 1 . .
C390 C 0.5921(3) 0.2947(7) 0.8586(6) 0.0491 0.497(11) Uani D . P 4 1 . .
C400 C 0.5754(4) 0.3435(10) 0.9257(7) 0.0465 0.497(11) Uani D . P 4 1 . .
C410 C 0.5034(4) 0.2517(5) 0.8324(5) 0.0630 0.497(11) Uani D . P 4 1 . .
F420 F 0.5307(6) 0.1806(7) 0.7946(8) 0.0830 0.497(11) Uani D . P 4 1 . .
F430 F 0.4633(8) 0.3149(7) 0.7743(8) 0.0879 0.497(11) Uani D . P 4 1 . .
F440 F 0.4340(5) 0.2198(9) 0.9043(7) 0.1006 0.497(11) Uani D . P 4 1 . .
C381 C 0.6905(4) 0.3223(10) 0.7800(6) 0.0455 0.503(11) Uani D . P 4 2 . .
C391 C 0.5948(3) 0.3325(7) 0.8243(5) 0.0437 0.503(11) Uani D . P 4 2 . .
C401 C 0.5737(3) 0.3729(11) 0.8992(8) 0.0412 0.503(11) Uani D . P 4 2 . .
C411 C 0.5092(4) 0.2985(5) 0.7874(5) 0.0553 0.503(11) Uani D . P 4 2 . .
F421 F 0.5074(7) 0.2057(6) 0.8007(7) 0.0835 0.503(11) Uani D . P 4 2 . .
F431 F 0.5175(6) 0.3345(6) 0.6993(5) 0.0697 0.503(11) Uani D . P 4 2 . .
F441 F 0.4236(4) 0.3236(9) 0.8276(7) 0.0888 0.503(11) Uani D . P 4 2 . .
F500 F 1.0227(4) -0.0918(4) 0.7455(4) 0.0796 0.761(7) Uani D . P 5 1 . .
F510 F 0.8835(4) -0.0777(5) 0.7036(5) 0.0949 0.761(7) Uani D . P 5 1 . .
F520 F 1.0025(6) 0.0187(4) 0.6310(4) 0.1048 0.761(7) Uani D . P 5 1 . .
F501 F 1.0563(5) -0.0342(10) 0.6948(10) 0.0887 0.239(7) Uani D . P 5 2 . .
F511 F 0.9235(11) -0.1176(6) 0.7509(7) 0.0946 0.239(7) Uani D . P 5 2 . .
F521 F 0.9282(12) -0.0002(8) 0.6353(7) 0.0749 0.239(7) Uani D . P 5 2 . .
F570 F 0.9034(6) -0.0502(8) 1.0614(4) 0.0939 0.75(2) Uani D . P 6 1 . .
F580 F 0.7505(5) -0.0293(10) 1.0517(4) 0.1131 0.75(2) Uani D . P 6 1 . .
F590 F 0.8335(11) 0.0799(5) 1.0797(4) 0.1212 0.75(2) Uani D . P 6 1 . .
F571 F 0.872(2) -0.0742(10) 1.0540(5) 0.1050 0.25(2) Uani D . P 6 2 . .
F581 F 0.7412(5) 0.010(2) 1.0581(6) 0.1083 0.25(2) Uani D . P 6 2 . .
F591 F 0.875(2) 0.0644(14) 1.0805(5) 0.1028 0.25(2) Uani D . P 6 2 . .
C740 C 0.9701(4) 0.3665(3) 0.8004(5) 0.0770 0.371(6) Uani D . P 7 1 . .
C750 C 1.0480(5) 0.3199(3) 0.8397(7) 0.0770 0.371(6) Uani D . P 7 1 . .
C760 C 1.1177(6) 0.3722(4) 0.8638(8) 0.0802 0.371(6) Uani D . P 7 1 . .
C770 C 1.2049(5) 0.3185(5) 0.8961(6) 0.0854 0.371(6) Uani D . P 7 1 . .
F780 F 1.2384(7) 0.2561(8) 0.8481(9) 0.0860 0.371(6) Uani D . P 7 1 . .
F790 F 1.2802(6) 0.3756(7) 0.8900(10) 0.0855 0.371(6) Uani D . P 7 1 . .
F800 F 1.1823(8) 0.2712(8) 0.9820(7) 0.0930 0.371(6) Uani D . P 7 1 . .
C810 C 1.1060(9) 0.4670(5) 0.8665(11) 0.0808 0.371(6) Uani D . P 7 1 . .
C820 C 1.0340(7) 0.5124(4) 0.8223(9) 0.0819 0.371(6) Uani D . P 7 1 . .
C830 C 0.9682(5) 0.4656(4) 0.7894(7) 0.0798 0.371(6) Uani D . P 7 1 . .
C840 C 1.0240(5) 0.6192(4) 0.8151(6) 0.0891 0.371(6) Uani D . P 7 1 . .
F850 F 0.9382(7) 0.6427(7) 0.8615(9) 0.0929 0.371(6) Uani D . P 7 1 . .
F860 F 1.0942(8) 0.6562(6) 0.8469(10) 0.0915 0.371(6) Uani D . P 7 1 . .
F870 F 1.0294(10) 0.6700(6) 0.7301(7) 0.0933 0.371(6) Uani D . P 7 1 . .
C741 C 0.9701(4) 0.3665(3) 0.8004(5) 0.0770 0.629(6) Uani D . P 7 2 . .
C751 C 1.0369(5) 0.3107(3) 0.8514(6) 0.0770 0.629(6) Uani D . P 7 2 . .
C761 C 1.1065(5) 0.3546(3) 0.8827(6) 0.0778 0.629(6) Uani D . P 7 2 . .
C771 C 1.1761(3) 0.2884(3) 0.9382(4) 0.0803 0.629(6) Uani D . P 7 2 . .
F781 F 1.2276(5) 0.2322(5) 0.8908(5) 0.0811 0.629(6) Uani D . P 7 2 . .
F791 F 1.2410(5) 0.3371(4) 0.9635(5) 0.0809 0.629(6) Uani D . P 7 2 . .
F801 F 1.1261(5) 0.2323(5) 1.0140(5) 0.0858 0.629(6) Uani D . P 7 2 . .
C811 C 1.1129(7) 0.4534(3) 0.8710(10) 0.0811 0.629(6) Uani D . P 7 2 . .
C821 C 1.0399(5) 0.5045(3) 0.8280(7) 0.0855 0.629(6) Uani D . P 7 2 . .
C831 C 0.9680(4) 0.4625(3) 0.7998(5) 0.0798 0.629(6) Uani D . P 7 2 . .
C841 C 1.0400(4) 0.6120(3) 0.8169(4) 0.1013 0.629(6) Uani D . P 7 2 . .
F851 F 0.9568(6) 0.6527(4) 0.7955(7) 0.1067 0.629(6) Uani D . P 7 2 . .
F861 F 1.0507(7) 0.6385(5) 0.8922(5) 0.1042 0.629(6) Uani D . P 7 2 . .
F871 F 1.1123(6) 0.6570(6) 0.7517(6) 0.1136 0.629(6) Uani D . P 7 2 . .
F670 F 0.8050(4) 0.5301(5) 0.3837(5) 0.0940 0.810(16) Uani D . P 8 1 . .
F680 F 0.7307(7) 0.3942(4) 0.4283(7) 0.1159 0.810(16) Uani D . P 8 1 . .
F690 F 0.6971(5) 0.4982(7) 0.5082(4) 0.1042 0.810(16) Uani D . P 8 1 . .
F671 F 0.7842(15) 0.5538(7) 0.419(2) 0.0976 0.190(16) Uani D . P 8 2 . .
F681 F 0.7674(18) 0.4177(18) 0.3905(17) 0.0926 0.190(16) Uani D . P 8 2 . .
F691 F 0.6817(6) 0.451(2) 0.5109(7) 0.0956 0.190(16) Uani D . P 8 2 . .
H11 H 0.4871 -0.0363 0.4037 0.0487 0.888(4) Uiso R . P 1 1 . .
H12 H 0.4982 0.0367 0.5168 0.0487 0.888(4) Uiso R . P 1 1 . .
H13 H 0.4755 -0.0122 0.4438 0.0487 0.112(4) Uiso R . P 1 2 . .
H14 H 0.5131 0.0730 0.5359 0.0487 0.112(4) Uiso R . P 1 2 . .
H61 H 0.7208 -0.0087 0.6459 0.0503 1.0000 Uiso R . . . . . .
H71 H 0.7003 -0.1709 0.6504 0.0549 1.0000 Uiso . . . . . . .
H81 H 0.6688 -0.2187 0.5204 0.0600 1.0000 Uiso R . . . . . .
H101 H 0.6357 -0.0697 0.3106 0.0870 1.0000 Uiso R . . . . . .
H111 H 0.7833 -0.1314 0.2357 0.1291 1.0000 Uiso R . . . . . .
H112 H 0.8215 -0.1548 0.3290 0.1289 1.0000 Uiso R . . . . . .
H113 H 0.8080 -0.0483 0.2792 0.1291 1.0000 Uiso R . . . . . .
H121 H 0.6190 -0.2269 0.3074 0.1749 1.0000 Uiso R . . . . . .
H122 H 0.6709 -0.2610 0.3916 0.1749 1.0000 Uiso R . . . . . .
H123 H 0.5653 -0.2145 0.4042 0.1750 1.0000 Uiso R . . . . . .
H131 H 0.6893 0.1864 0.4583 0.0530 1.0000 Uiso R . . . . . .
H141 H 0.6934 0.2440 0.5879 0.1000 1.0000 Uiso R . . . . . .
H142 H 0.7249 0.1443 0.6402 0.1001 1.0000 Uiso R . . . . . .
H143 H 0.6186 0.1578 0.6184 0.0998 1.0000 Uiso R . . . . . .
H153 H 0.8502 0.2313 0.4717 0.1012 1.0000 Uiso R . . . . . .
H152 H 0.8683 0.1251 0.5194 0.1008 1.0000 Uiso R . . . . . .
H151 H 0.8576 0.1523 0.4160 0.1008 1.0000 Uiso R . . . . . .
H161 H 0.7878 0.1305 0.2760 0.0520 1.0000 Uiso R . . . . . .
H171 H 0.6845 0.2374 0.1813 0.0530 1.0000 Uiso R . . . . . .
H241 H 0.3507 0.4146 0.2577 0.0733 1.0000 Uiso R . . . . . .
H251 H 0.2656 0.3490 0.1707 0.0842 1.0000 Uiso R . . . . . .
H261 H 0.3169 0.2130 0.1261 0.0830 1.0000 Uiso R . . . . . .
H361 H 0.8051 0.4085 0.9080 0.0570 1.0000 Uiso R . . . . . .
H471 H 0.9359 0.1598 0.6801 0.0632 1.0000 Uiso R . . . . . .
H531 H 0.9015 -0.0686 0.8957 0.0891 1.0000 Uiso R . . . . . .
H551 H 0.8449 0.1933 0.9347 0.0862 1.0000 Uiso R . . . . . .
H611 H 1.0426 0.3058 0.6335 0.0609 1.0000 Uiso R . . . . . .
H631 H 0.9552 0.4197 0.3961 0.0671 1.0000 Uiso R . . . . . .
H651 H 0.7698 0.4116 0.6369 0.0702 1.0000 Uiso R . . . . . .
H2101 H 0.5370 0.3041 0.3717 0.0600 0.556(11) Uiso R . P 2 1 . .
H2203 H 0.6146 0.4608 0.3096 0.0839 0.556(11) Uiso R . P 2 1 . .
H2202 H 0.6485 0.3847 0.2519 0.0839 0.556(11) Uiso R . P 2 1 . .
H2201 H 0.5719 0.4619 0.2215 0.0840 0.556(11) Uiso R . P 2 1 . .
H2301 H 0.4687 0.4211 0.4381 0.0910 0.556(11) Uiso R . P 2 1 . .
H2302 H 0.4223 0.4707 0.3530 0.0910 0.556(11) Uiso R . P 2 1 . .
H2303 H 0.3777 0.3730 0.4168 0.0910 0.556(11) Uiso R . P 2 1 . .
H2111 H 0.5929 0.3344 0.2993 0.0630 0.444(11) Uiso R . P 2 2 . .
H2211 H 0.5799 0.4915 0.3100 0.0919 0.444(11) Uiso R . P 2 2 . .
H2212 H 0.5436 0.4850 0.2207 0.0920 0.444(11) Uiso R . P 2 2 . .
H2213 H 0.4657 0.4913 0.3088 0.0919 0.444(11) Uiso R . P 2 2 . .
H2311 H 0.5416 0.3565 0.4498 0.0810 0.444(11) Uiso R . P 2 2 . .
H2312 H 0.4305 0.3485 0.4421 0.0810 0.444(11) Uiso R . P 2 2 . .
H2313 H 0.4985 0.2596 0.4437 0.0810 0.444(11) Uiso R . P 2 2 . .
H2801 H 0.4728 0.0486 0.2242 0.0719 0.56(3) Uiso R . P 3 1 . .
H2901 H 0.3829 -0.0150 0.1377 0.0910 0.56(3) Uiso R . P 3 1 . .
H2902 H 0.3101 0.0452 0.1937 0.0910 0.56(3) Uiso R . P 3 1 . .
H2903 H 0.3532 0.0876 0.0897 0.0909 0.56(3) Uiso R . P 3 1 . .
H3003 H 0.5650 0.0357 0.0851 0.1050 0.56(3) Uiso R . P 3 1 . .
H3002 H 0.5993 0.1304 0.1044 0.1050 0.56(3) Uiso R . P 3 1 . .
H3001 H 0.5280 0.1344 0.0351 0.1051 0.56(3) Uiso R . P 3 1 . .
H2811 H 0.5260 0.0727 0.1900 0.0790 0.44(3) Uiso R . P 3 2 . .
H2913 H 0.4316 -0.0250 0.1369 0.1060 0.44(3) Uiso R . P 3 2 . .
H2912 H 0.3629 0.0083 0.2177 0.1060 0.44(3) Uiso R . P 3 2 . .
H2911 H 0.3573 0.0582 0.1163 0.1060 0.44(3) Uiso R . P 3 2 . .
H3011 H 0.5449 0.0861 0.0244 0.1020 0.44(3) Uiso R . P 3 2 . .
H3012 H 0.5985 0.1651 0.0538 0.1019 0.44(3) Uiso R . P 3 2 . .
H3013 H 0.4978 0.1869 0.0202 0.1020 0.44(3) Uiso R . P 3 2 . .
H3801 H 0.6974 0.2449 0.7684 0.0630 0.497(11) Uiso R . P 4 1 . .
H4001 H 0.5138 0.3431 0.9637 0.0581 0.497(11) Uiso R . P 4 1 . .
H3811 H 0.7011 0.3059 0.7240 0.0559 0.503(11) Uiso R . P 4 2 . .
H4011 H 0.5091 0.3853 0.9254 0.0510 0.503(11) Uiso R . P 4 2 . .
H7501 H 1.0563 0.2555 0.8424 0.0899 0.371(6) Uiso R . P 7 1 . .
H8101 H 1.1474 0.4978 0.8926 0.0980 0.371(6) Uiso R . P 7 1 . .
H8301 H 0.9242 0.5008 0.7557 0.0940 0.371(6) Uiso R . P 7 1 . .
H7511 H 1.0311 0.2447 0.8671 0.0780 0.629(6) Uiso R . P 7 2 . .
H8111 H 1.1613 0.4829 0.8907 0.0860 0.629(6) Uiso R . P 7 2 . .
H8311 H 0.9164 0.4987 0.7784 0.0850 0.629(6) Uiso R . P 7 2 . .

loop_
_atom_site_aniso_label
_atom_site_aniso_U_11
_atom_site_aniso_U_22
_atom_site_aniso_U_33
_atom_site_aniso_U_23
_atom_site_aniso_U_13
_atom_site_aniso_U_12
Ir10 0.02907(14) 0.0280(3) 0.0392(3) -0.0071(2) -0.01496(12) 0.00388(11)
Ir11 0.0270(12) 0.037(3) 0.034(2) -0.0002(19) -0.0098(10) 0.0064(11)
C2 0.042(3) 0.023(3) 0.039(3) -0.013(2) -0.021(3) 0.009(2)
N3 0.030(3) 0.036(3) 0.033(3) -0.008(2) -0.007(2) 0.009(2)
C4 0.034(3) 0.036(3) 0.032(3) -0.013(2) -0.012(2) 0.009(2)
C5 0.025(3) 0.036(3) 0.038(3) -0.013(3) -0.010(2) 0.005(2)
C6 0.033(3) 0.054(4) 0.039(3) -0.012(3) -0.011(3) 0.000(3)
C7 0.033(3) 0.050(4) 0.056(4) -0.003(3) -0.023(3) 0.013(3)
C8 0.045(4) 0.028(3) 0.082(5) -0.011(3) -0.033(4) 0.008(3)
C9 0.043(4) 0.035(3) 0.061(4) -0.019(3) -0.033(3) 0.014(3)
C10 0.104(7) 0.053(5) 0.093(6) -0.044(5) -0.073(6) 0.039(5)
C11 0.125(9) 0.094(7) 0.071(6) -0.050(6) -0.037(6) 0.052(7)
C12 0.158(11) 0.075(7) 0.198(14) -0.086(8) -0.135(11) 0.043(7)
C13 0.043(4) 0.040(4) 0.055(4) -0.020(3) -0.009(3) -0.006(3)
C14 0.061(5) 0.077(6) 0.078(6) -0.051(5) -0.009(4) -0.006(4)
C15 0.050(4) 0.055(5) 0.090(6) -0.033(4) -0.008(4) -0.011(4)
C16 0.029(3) 0.052(4) 0.041(4) -0.006(3) 0.000(3) 0.011(3)
C17 0.042(4) 0.048(4) 0.036(3) -0.005(3) 0.002(3) 0.011(3)
N18 0.038(3) 0.038(3) 0.033(3) -0.007(2) -0.006(2) 0.011(2)
C19 0.040(3) 0.036(3) 0.033(3) 0.001(2) -0.009(3) 0.012(3)
C20 0.052(3) 0.040(3) 0.042(3) -0.002(2) -0.002(3) 0.010(3)
C24 0.056(5) 0.050(4) 0.056(5) 0.010(3) 0.001(4) 0.025(4)
C25 0.053(5) 0.074(6) 0.073(6) 0.020(5) -0.025(4) 0.014(4)
C26 0.074(6) 0.060(5) 0.075(6) 0.008(4) -0.049(5) 0.004(4)
C27 0.074(4) 0.048(3) 0.052(4) -0.002(3) -0.035(3) 0.009(3)
F31 0.096(4) 0.081(3) 0.082(3) -0.032(3) -0.054(3) 0.029(3)
C32 0.051(4) 0.047(4) 0.049(4) -0.011(3) -0.017(3) 0.007(3)
F33 0.146(5) 0.043(2) 0.059(3) -0.021(2) -0.022(3) -0.002(3)
F34 0.067(3) 0.128(5) 0.060(3) -0.041(3) -0.005(2) -0.005(3)
C35 0.046(4) 0.049(4) 0.060(4) -0.031(3) -0.015(3) 0.009(3)
C36 0.042(4) 0.056(4) 0.058(4) -0.029(3) -0.016(3) 0.001(3)
C37 0.041(4) 0.081(5) 0.080(5) -0.056(4) -0.018(4) 0.009(3)
B45 0.035(4) 0.089(7) 0.076(6) -0.053(6) -0.016(4) 0.002(4)
C46 0.026(3) 0.086(6) 0.063(5) -0.029(4) -0.014(3) 0.004(3)
C47 0.026(3) 0.071(5) 0.063(5) -0.028(4) -0.008(3) 0.003(3)
C48 0.054(3) 0.083(4) 0.092(4) -0.038(3) -0.032(3) 0.018(3)
C49 0.070(3) 0.088(3) 0.101(3) -0.041(3) -0.029(3) 0.021(2)
C53 0.044(4) 0.092(7) 0.077(6) -0.011(5) -0.015(4) 0.001(4)
C54 0.051(4) 0.149(6) 0.072(4) -0.024(4) -0.014(3) 0.015(4)
C55 0.040(4) 0.103(7) 0.075(6) -0.037(5) -0.016(4) 0.009(4)
C56 0.065(3) 0.157(5) 0.080(3) -0.016(3) -0.009(3) 0.021(3)
C60 0.038(4) 0.053(4) 0.085(5) -0.040(4) -0.025(4) 0.012(3)
C61 0.039(4) 0.044(4) 0.071(5) -0.025(3) -0.020(3) 0.012(3)
C62 0.048(4) 0.036(4) 0.073(5) -0.024(3) -0.014(4) 0.005(3)
C63 0.053(4) 0.038(4) 0.077(5) -0.016(3) -0.027(4) 0.003(3)
C64 0.071(4) 0.048(3) 0.148(5) -0.043(3) -0.072(4) 0.017(3)
C65 0.038(4) 0.057(4) 0.092(6) -0.048(4) -0.028(4) 0.016(3)
C66 0.078(3) 0.064(3) 0.160(4) -0.032(3) -0.074(3) 0.020(3)
C70 0.063(5) 0.054(5) 0.073(6) -0.018(4) -0.015(4) 0.010(4)
F71 0.048(3) 0.111(4) 0.110(4) -0.044(4) -0.019(3) 0.025(3)
F72 0.079(4) 0.077(4) 0.179(7) -0.077(4) 0.018(4) 0.004(3)
F73 0.085(4) 0.117(5) 0.081(4) -0.003(4) 0.000(3) 0.021(3)
C210 0.062(5) 0.042(4) 0.045(4) -0.010(3) -0.002(4) 0.014(4)
C220 0.061(6) 0.054(6) 0.044(5) -0.006(5) -0.006(5) 0.009(5)
C230 0.075(6) 0.049(6) 0.052(6) -0.016(5) 0.004(5) 0.009(5)
C211 0.062(5) 0.039(5) 0.045(5) -0.004(4) -0.004(4) 0.008(4)
C221 0.071(7) 0.042(6) 0.052(6) -0.006(5) -0.001(6) 0.001(6)
C231 0.062(7) 0.043(6) 0.045(6) 0.001(5) -0.009(5) 0.002(5)
C280 0.074(5) 0.055(4) 0.058(5) -0.011(4) -0.035(4) 0.000(4)
C290 0.075(7) 0.062(6) 0.053(6) -0.012(5) -0.041(5) 0.002(5)
C300 0.079(7) 0.061(7) 0.069(7) -0.007(6) -0.026(5) 0.004(6)
C281 0.089(6) 0.050(5) 0.056(5) -0.010(4) -0.034(5) 0.012(5)
C291 0.096(8) 0.052(7) 0.054(7) -0.010(6) -0.029(7) 0.012(6)
C301 0.092(8) 0.048(7) 0.060(7) -0.010(6) -0.027(6) 0.017(6)
C380 0.040(6) 0.054(9) 0.071(9) -0.038(8) -0.018(6) 0.011(5)
C390 0.039(6) 0.053(8) 0.067(8) -0.028(7) -0.021(5) 0.011(6)
C400 0.040(7) 0.041(8) 0.067(9) -0.022(7) -0.024(6) 0.020(5)
C410 0.038(6) 0.073(8) 0.098(9) -0.052(6) -0.025(5) 0.018(5)
F420 0.033(5) 0.091(8) 0.157(11) -0.088(8) -0.025(6) 0.017(5)
F430 0.082(9) 0.090(8) 0.117(12) -0.042(8) -0.059(8) 0.008(7)
F440 0.046(6) 0.146(11) 0.119(9) -0.047(8) -0.016(5) -0.025(6)
C381 0.038(5) 0.044(8) 0.069(9) -0.042(7) -0.013(5) 0.008(5)
C391 0.037(5) 0.049(7) 0.055(7) -0.028(6) -0.016(5) 0.008(5)
C401 0.036(6) 0.044(8) 0.049(7) -0.022(7) -0.010(5) 0.016(5)
C411 0.033(6) 0.068(6) 0.075(6) -0.036(6) -0.012(6) 0.002(6)
F421 0.061(7) 0.070(6) 0.138(11) -0.046(7) -0.036(7) -0.007(6)
F431 0.055(6) 0.087(7) 0.074(6) -0.026(5) -0.018(5) -0.015(5)
F441 0.027(4) 0.140(10) 0.122(10) -0.081(8) -0.006(5) -0.003(5)
F500 0.058(3) 0.091(4) 0.101(4) -0.037(3) -0.029(3) 0.028(3)
F510 0.070(4) 0.112(4) 0.130(5) -0.059(4) -0.048(3) 0.021(3)
F520 0.121(5) 0.090(4) 0.101(4) -0.036(3) -0.005(4) 0.024(4)
F501 0.072(5) 0.100(6) 0.107(6) -0.044(6) -0.027(6) 0.022(5)
F511 0.090(6) 0.091(5) 0.109(6) -0.038(6) -0.019(6) 0.016(5)
F521 0.063(6) 0.084(6) 0.096(5) -0.048(5) -0.033(5) 0.024(5)
F570 0.052(4) 0.151(5) 0.076(4) -0.012(4) -0.026(3) 0.004(4)
F580 0.059(3) 0.165(6) 0.091(4) 0.003(4) 0.000(3) 0.023(4)
F590 0.107(5) 0.167(6) 0.080(4) -0.025(4) -0.003(4) 0.033(5)
F571 0.064(6) 0.157(7) 0.084(6) -0.012(6) -0.012(6) 0.019(5)
F581 0.064(5) 0.160(7) 0.084(6) -0.008(6) -0.002(5) 0.028(6)
F591 0.062(6) 0.159(7) 0.079(6) -0.016(5) -0.013(5) 0.028(6)
C740 0.051(2) 0.109(3) 0.096(3) -0.064(2) -0.026(2) 0.002(2)
C750 0.051(2) 0.109(3) 0.097(3) -0.066(2) -0.026(2) 0.004(2)
C760 0.051(3) 0.112(3) 0.104(3) -0.067(3) -0.026(2) 0.003(2)
C770 0.052(3) 0.117(4) 0.112(4) -0.067(3) -0.028(3) 0.005(3)
F780 0.052(4) 0.117(4) 0.114(4) -0.068(4) -0.027(4) 0.008(4)
F790 0.051(4) 0.117(4) 0.115(4) -0.068(4) -0.030(4) 0.006(3)
F800 0.055(4) 0.125(4) 0.119(4) -0.058(4) -0.028(4) 0.007(4)
C810 0.055(3) 0.111(3) 0.102(3) -0.067(3) -0.024(3) 0.000(3)
C820 0.059(3) 0.110(3) 0.101(3) -0.063(3) -0.024(2) -0.002(2)
C830 0.056(2) 0.109(3) 0.098(3) -0.062(2) -0.025(2) -0.001(2)
C840 0.070(3) 0.110(3) 0.106(4) -0.061(3) -0.019(3) -0.002(3)
F850 0.075(4) 0.110(4) 0.108(4) -0.059(4) -0.012(4) 0.000(4)
F860 0.072(4) 0.112(4) 0.110(4) -0.060(4) -0.020(4) -0.007(4)
F870 0.079(4) 0.111(4) 0.107(4) -0.059(4) -0.016(4) 0.001(4)
C741 0.051(2) 0.109(3) 0.096(3) -0.064(2) -0.026(2) 0.002(2)
C751 0.051(2) 0.109(3) 0.097(3) -0.066(2) -0.026(2) 0.004(2)
C761 0.054(2) 0.109(3) 0.096(3) -0.063(2) -0.029(2) 0.003(2)
C771 0.058(2) 0.110(3) 0.097(3) -0.058(3) -0.032(2) 0.005(2)
F781 0.057(3) 0.110(4) 0.098(4) -0.058(3) -0.030(3) 0.008(3)
F791 0.062(3) 0.109(4) 0.097(4) -0.055(3) -0.039(3) 0.004(3)
F801 0.062(3) 0.114(4) 0.100(4) -0.049(3) -0.031(3) 0.007(3)
C811 0.059(3) 0.110(3) 0.099(3) -0.063(3) -0.027(2) -0.003(2)
C821 0.065(2) 0.111(3) 0.103(3) -0.058(3) -0.028(2) -0.007(2)
C831 0.056(2) 0.109(3) 0.098(3) -0.062(2) -0.025(2) -0.001(2)
C841 0.087(3) 0.112(3) 0.118(3) -0.048(3) -0.023(3) -0.013(3)
F851 0.093(3) 0.113(4) 0.126(4) -0.044(4) -0.029(3) -0.013(3)
F861 0.097(4) 0.113(4) 0.116(4) -0.050(3) -0.020(3) -0.012(3)
F871 0.098(4) 0.118(4) 0.128(4) -0.040(3) -0.013(3) -0.015(3)
F670 0.090(4) 0.071(4) 0.143(5) -0.034(3) -0.069(4) 0.036(3)
F680 0.108(4) 0.081(4) 0.188(6) -0.030(4) -0.102(4) 0.005(3)
F690 0.060(3) 0.077(4) 0.176(5) -0.007(4) -0.055(3) 0.022(3)
F671 0.083(6) 0.065(5) 0.163(7) -0.027(6) -0.070(6) 0.023(6)
F681 0.075(6) 0.067(6) 0.158(7) -0.033(5) -0.069(6) 0.017(6)
F691 0.077(5) 0.069(6) 0.160(7) -0.028(6) -0.074(5) 0.022(6)

loop_
_atom_type_symbol
_atom_type_scat_dispersion_real
_atom_type_scat_dispersion_imag
_atom_type_scat_Cromer_Mann_a1
_atom_type_scat_Cromer_Mann_b1
_atom_type_scat_Cromer_Mann_a2
_atom_type_scat_Cromer_Mann_b2
_atom_type_scat_Cromer_Mann_a3
_atom_type_scat_Cromer_Mann_b3
_atom_type_scat_Cromer_Mann_a4
_atom_type_scat_Cromer_Mann_b4
_atom_type_scat_Cromer_Mann_c
_atom_type_scat_source
C 0.0033 0.0016 2.3100 20.8439 1.0200 10.2075 1.5886 0.5687 0.8650 51.6512 0.2156 'International Tables Vol C 4.2.6.8 and 6.1.1.4'
H 0.0000 0.0000 0.4930 10.5109 0.3229 26.1257 0.1402 3.1424 0.0408 57.7998 0.0030 'International Tables Vol C 4.2.6.8 and 6.1.1.4'
N 0.0061 0.0033 12.2126 0.0057 3.1322 9.8933 2.0125 28.9975 1.1663 0.5826 -11.5290 'International Tables Vol C 4.2.6.8 and 6.1.1.4'
Ir -1.4442 7.9887 27.3049 1.5928 16.7296 8.8655 15.6115 0.4179 5.8338 45.0011 11.4722 'International Tables Vol C 4.2.6.8 and 6.1.1.4'
F 0.0171 0.0103 3.5392 10.2825 2.6412 4.2944 1.5170 0.2615 1.0243 26.1476 0.2776 'International Tables Vol C 4.2.6.8 and 6.1.1.4'
B 0.0013 0.0007 2.0545 23.2185 1.3326 1.0210 1.0979 60.3498 0.7068 0.1403 -0.1932 'International Tables Vol C 4.2.6.8 and 6.1.1.4'

loop_
_geom_angle_atom_site_label_1
_geom_angle_site_symmetry_1
_geom_angle_atom_site_label_2
_geom_angle_site_symmetry_2
_geom_angle_atom_site_label_3
_geom_angle_site_symmetry_3
_geom_angle
_geom_angle_publ_flag
C4 2_656 Ir10 . C5 2_656 38.3(2) yes
C4 2_656 Ir10 . C6 2_656 66.4(2) yes
C5 2_656 Ir10 . C6 2_656 37.3(2) yes
C4 2_656 Ir10 . C7 2_656 76.2(2) yes
C5 2_656 Ir10 . C7 2_656 65.5(2) yes
C6 2_656 Ir10 . C7 2_656 35.1(2) yes
C4 2_656 Ir10 . C8 2_656 62.8(2) yes
C5 2_656 Ir10 . C8 2_656 75.9(2) yes
C6 2_656 Ir10 . C8 2_656 62.5(2) yes
C7 2_656 Ir10 . C8 2_656 34.6(2) yes
C4 2_656 Ir10 . C9 2_656 35.7(2) yes
C5 2_656 Ir10 . C9 2_656 65.7(2) yes
C6 2_656 Ir10 . C9 2_656 74.8(2) yes
C7 2_656 Ir10 . C9 2_656 62.1(2) yes
C8 2_656 Ir10 . C9 2_656 33.5(2) yes
C4 2_656 Ir10 . H12 2_656 89.5 no
C5 2_656 Ir10 . H12 2_656 98.2 no
C6 2_656 Ir10 . H12 2_656 131.0 no
C7 2_656 Ir10 . H12 2_656 163.5 no
C8 2_656 Ir10 . H12 2_656 142.8 no
C4 2_656 Ir10 . C2 . 163.1(2) yes
C5 2_656 Ir10 . C2 . 157.9(2) yes
C6 2_656 Ir10 . C2 . 124.8(2) yes
C7 2_656 Ir10 . C2 . 105.8(2) yes
C8 2_656 Ir10 . C2 . 109.0(2) yes
C4 2_656 Ir10 . H11 . 115.6 no
C5 2_656 Ir10 . H11 . 92.0 no
C6 2_656 Ir10 . H11 . 99.2 no
C7 2_656 Ir10 . H11 . 127.1 no
C8 2_656 Ir10 . H11 . 161.2 no
C4 2_656 Ir10 . H12 . 82.4 no
C5 2_656 Ir10 . H12 . 117.0 no
C6 2_656 Ir10 . H12 . 148.1 no
C7 2_656 Ir10 . H12 . 132.4 no
C8 2_656 Ir10 . H12 . 97.9 no
C9 2_656 Ir10 . H12 2_656 110.2 no
C9 2_656 Ir10 . C2 . 130.1(2) yes
H12 2_656 Ir10 . C2 . 90.2 no
C9 2_656 Ir10 . H11 . 150.9 no
H12 2_656 Ir10 . H11 . 52.2 no
C2 . Ir10 . H11 . 77.1 no
C9 2_656 Ir10 . H12 . 75.8 no
H12 2_656 Ir10 . H12 . 51.4 no
C2 . Ir10 . H12 . 84.2 no
H11 . Ir10 . H12 . 100.4 no
C4 2_656 Ir11 . C7 2_656 76.8(3) yes
C4 2_656 Ir11 . C8 2_656 71.1(3) yes
C7 2_656 Ir11 . C8 2_656 36.7(3) yes
C4 2_656 Ir11 . H13 2_656 87.4 no
C7 2_656 Ir11 . H13 2_656 164.0 no
C8 2_656 Ir11 . H13 2_656 134.6 no
C4 2_656 Ir11 . C9 2_656 40.8(2) yes
C7 2_656 Ir11 . C9 2_656 68.6(3) yes
C8 2_656 Ir11 . C9 2_656 41.1(3) yes
H13 2_656 Ir11 . C9 2_656 97.5 no
C4 2_656 Ir11 . C5 2_656 34.2(2) yes
C7 2_656 Ir11 . C5 2_656 59.8(3) yes
C8 2_656 Ir11 . C5 2_656 76.0(3) yes
H13 2_656 Ir11 . C5 2_656 107.9 no
C9 2_656 Ir11 . C5 2_656 66.3(3) yes
C4 2_656 Ir11 . C6 2_656 60.5(3) yes
C7 2_656 Ir11 . C6 2_656 31.8(2) yes
C8 2_656 Ir11 . C6 2_656 61.5(3) yes
H13 2_656 Ir11 . C6 2_656 139.1 no
C9 2_656 Ir11 . C6 2_656 75.3(3) yes
C4 2_656 Ir11 . C2 . 155.5(7) yes
C7 2_656 Ir11 . C2 . 101.6(3) yes
C8 2_656 Ir11 . C2 . 122.0(3) yes
H13 2_656 Ir11 . C2 . 93.9 no
C9 2_656 Ir11 . C2 . 161.0(5) yes
C4 2_656 Ir11 . H13 . 88.1 no
C7 2_656 Ir11 . H13 . 107.8 no
C8 2_656 Ir11 . H13 . 141.1 no
H13 2_656 Ir11 . H13 . 74.0 no
C9 2_656 Ir11 . H13 . 128.9 no
C4 2_656 Ir11 . H14 . 101.9 no
C7 2_656 Ir11 . H14 . 155.7 no
C8 2_656 Ir11 . H14 . 119.5 no
H13 2_656 Ir11 . H14 . 26.2 no
C9 2_656 Ir11 . H14 . 94.3 no
C5 2_656 Ir11 . C6 2_656 32.0(2) yes
C5 2_656 Ir11 . C2 . 124.1(5) yes
C6 2_656 Ir11 . C2 . 105.4(4) yes
C5 2_656 Ir11 . H13 . 68.9 no
C6 2_656 Ir11 . H13 . 79.8 no
C2 . Ir11 . H13 . 69.0 no
C5 2_656 Ir11 . H14 . 130.2 no
C6 2_656 Ir11 . H14 . 162.0 no
C2 . Ir11 . H14 . 89.3 no
H13 . Ir11 . H14 . 96.3 no
Ir10 . C2 . N3 . 124.8(4) yes
Ir10 . C2 . N18 . 131.7(4) yes
N3 . C2 . N18 . 103.0(5) yes
Ir11 . C2 . N3 . 123.8(4) yes
Ir11 . C2 . N18 . 130.2(4) yes
N3 . C2 . N18 . 103.0(5) yes
C2 . N3 . C4 . 121.2(5) yes
C2 . N3 . C16 . 112.1(5) yes
C4 . N3 . C16 . 126.6(5) yes
Ir10 2_656 C4 . N3 . 117.4(4) yes
Ir10 2_656 C4 . C5 . 72.1(3) yes
N3 . C4 . C5 . 118.2(5) yes
Ir10 2_656 C4 . C9 . 82.1(4) yes
N3 . C4 . C9 . 118.5(5) yes
C5 . C4 . C9 . 123.3(5) yes
Ir11 2_656 C4 . N3 . 116.8(4) yes
Ir11 2_656 C4 . C5 . 90.1(5) yes
N3 . C4 . C5 . 118.2(5) yes
Ir11 2_656 C4 . C9 . 64.1(5) yes
N3 . C4 . C9 . 118.5(5) yes
C5 . C4 . C9 . 123.3(5) yes
Ir10 2_656 C5 . C4 . 69.6(3) yes
Ir10 2_656 C5 . C6 . 73.3(3) yes
C4 . C5 . C6 . 115.8(5) yes
Ir10 2_656 C5 . C13 . 130.0(4) yes
C4 . C5 . C13 . 122.2(5) yes
C6 . C5 . C13 . 121.9(5) yes
C4 . C5 . Ir11 2_656 55.7(4) yes
C4 . C5 . C6 . 115.8(5) yes
Ir11 2_656 C5 . C6 . 76.5(4) yes
C4 . C5 . C13 . 122.2(5) yes
Ir11 2_656 C5 . C13 . 141.8(4) yes
C6 . C5 . C13 . 121.9(5) yes
Ir10 2_656 C6 . C5 . 69.3(3) yes
Ir10 2_656 C6 . C7 . 75.5(4) yes
C5 . C6 . C7 . 121.6(6) yes
Ir10 2_656 C6 . H61 . 121.7 no
C5 . C6 . H61 . 118.3 no
C7 . C6 . H61 . 119.7 no
C5 . C6 . Ir11 2_656 71.5(3) yes
C5 . C6 . C7 . 121.6(6) yes
Ir11 2_656 C6 . C7 . 63.4(4) yes
C5 . C6 . H61 . 118.3 no
Ir11 2_656 C6 . H61 . 135.1 no
C7 . C6 . H61 . 119.7 no
Ir10 2_656 C7 . C6 . 69.5(3) yes
Ir10 2_656 C7 . C8 . 75.7(4) yes
C6 . C7 . C8 . 120.1(6) yes
Ir10 2_656 C7 . H71 . 125.5 no
C6 . C7 . H71 . 120.1 no
C8 . C7 . H71 . 119.8 no
C6 . C7 . Ir11 2_656 84.8(4) yes
C6 . C7 . C8 . 120.1(6) yes
Ir11 2_656 C7 . C8 . 58.1(4) yes
C6 . C7 . H71 . 120.1 no
Ir11 2_656 C7 . H71 . 127.1 no
C8 . C7 . H71 . 119.8 no
C7 . C8 . Ir10 2_656 69.7(4) yes
C7 . C8 . C9 . 122.2(6) yes
Ir10 2_656 C8 . C9 . 74.1(4) yes
C7 . C8 . H81 . 119.4 no
Ir10 2_656 C8 . H81 . 125.2 no
C9 . C8 . H81 . 118.1 no
C7 . C8 . Ir11 2_656 85.2(5) yes
C7 . C8 . C9 . 122.2(6) yes
Ir11 2_656 C8 . C9 . 68.0(4) yes
C7 . C8 . H81 . 119.4 no
Ir11 2_656 C8 . H81 . 113.5 no
C9 . C8 . H81 . 118.1 no
C4 . C9 . C8 . 116.1(6) yes
C4 . C9 . Ir10 2_656 62.2(3) yes
C8 . C9 . Ir10 2_656 72.4(4) yes
C4 . C9 . C10 . 121.2(6) yes
C8 . C9 . C10 . 122.7(6) yes
Ir10 2_656 C9 . C10 . 138.3(5) yes
C4 . C9 . C8 . 116.1(6) yes
C4 . C9 . Ir11 2_656 75.1(5) yes
C8 . C9 . Ir11 2_656 70.9(4) yes
C4 . C9 . C10 . 121.2(6) yes
C8 . C9 . C10 . 122.7(6) yes
Ir11 2_656 C9 . C10 . 125.5(6) yes
C9 . C10 . C11 . 108.0(7) yes
C9 . C10 . C12 . 112.1(9) yes
C11 . C10 . C12 . 111.1(8) yes
C9 . C10 . H101 . 108.2 no
C11 . C10 . H101 . 109.3 no
C12 . C10 . H101 . 108.1 no
C10 . C11 . H111 . 110.0 no
C10 . C11 . H112 . 108.5 no
H111 . C11 . H112 . 110.2 no
C10 . C11 . H113 . 108.5 no
H111 . C11 . H113 . 110.2 no
H112 . C11 . H113 . 109.6 no
C10 . C12 . H121 . 110.2 no
C10 . C12 . H122 . 109.2 no
H121 . C12 . H122 . 109.5 no
C10 . C12 . H123 . 107.6 no
H121 . C12 . H123 . 110.1 no
H122 . C12 . H123 . 110.3 no
C5 . C13 . C14 . 112.6(6) yes
C5 . C13 . C15 . 108.1(5) yes
C14 . C13 . C15 . 109.9(6) yes
C5 . C13 . H131 . 107.9 no
C14 . C13 . H131 . 109.0 no
C15 . C13 . H131 . 109.3 no
C13 . C14 . H141 . 110.2 no
C13 . C14 . H142 . 108.9 no
H141 . C14 . H142 . 109.5 no
C13 . C14 . H143 . 109.3 no
H141 . C14 . H143 . 109.9 no
H142 . C14 . H143 . 109.0 no
C13 . C15 . H153 . 109.3 no
C13 . C15 . H152 . 108.5 no
H153 . C15 . H152 . 109.9 no
C13 . C15 . H151 . 109.6 no
H153 . C15 . H151 . 109.7 no
H152 . C15 . H151 . 109.8 no
N3 . C16 . C17 . 105.9(5) yes
N3 . C16 . H161 . 126.0 no
C17 . C16 . H161 . 128.2 no
C16 . C17 . N18 . 107.8(6) yes
C16 . C17 . H171 . 126.7 no
N18 . C17 . H171 . 125.4 no
C17 . N18 . C2 . 111.3(5) yes
C17 . N18 . C19 . 124.1(5) yes
C2 . N18 . C19 . 124.6(5) yes
N18 . C19 . C20 . 117.2(5) yes
N18 . C19 . C27 . 118.4(5) yes
C20 . C19 . C27 . 124.4(5) yes
C19 . C20 . C24 . 115.4(6) yes
C19 . C20 . C210 . 124.7(5) yes
C24 . C20 . C210 . 119.9(6) yes
C19 . C20 . C24 . 115.4(6) yes
C19 . C20 . C211 . 119.3(6) yes
C24 . C20 . C211 . 124.7(6) yes
C20 . C24 . C25 . 120.4(7) yes
C20 . C24 . H241 . 119.0 no
C25 . C24 . H241 . 120.6 no
C24 . C25 . C26 . 122.1(7) yes
C24 . C25 . H251 . 118.6 no
C26 . C25 . H251 . 119.3 no
C25 . C26 . C27 . 120.9(8) yes
C25 . C26 . H261 . 120.4 no
C27 . C26 . H261 . 118.8 no
C19 . C27 . C26 . 116.7(6) yes
C19 . C27 . C280 . 123.7(5) yes
C26 . C27 . C280 . 119.4(6) yes
C19 . C27 . C26 . 116.7(6) yes
C19 . C27 . C281 . 119.4(6) yes
C26 . C27 . C281 . 123.0(7) yes
F31 . C32 . F33 . 106.4(6) yes
F31 . C32 . F34 . 106.1(6) yes
F33 . C32 . F34 . 105.2(6) yes
F31 . C32 . C35 . 112.4(6) yes
F33 . C32 . C35 . 113.1(6) yes
F34 . C32 . C35 . 113.0(6) yes
C32 . C35 . C36 . 118.8(5) yes
C32 . C35 . C400 . 116.6(4) yes
C36 . C35 . C400 . 122.8(4) yes
C32 . C35 . C36 . 118.8(5) yes
C32 . C35 . C401 . 120.7(4) yes
C36 . C35 . C401 . 120.0(4) yes
C35 . C36 . C37 . 122.1(5) yes
C35 . C36 . H361 . 118.8 no
C37 . C36 . H361 . 119.1 no
C36 . C37 . B45 . 125.5(5) yes
C36 . C37 . C380 . 114.6(4) yes
B45 . C37 . C380 . 117.8(4) yes
C36 . C37 . B45 . 125.5(5) yes
C36 . C37 . C381 . 116.2(4) yes
B45 . C37 . C381 . 117.5(4) yes
C37 . B45 . C46 . 103.5(7) yes
C37 . B45 . C60 . 113.1(7) yes
C46 . B45 . C60 . 112.1(6) yes
C37 . B45 . C740 . 110.7(6) yes
C46 . B45 . C740 . 111.0(6) yes
C60 . B45 . C740 . 106.5(7) yes
C37 . B45 . C46 . 103.5(7) yes
C37 . B45 . C60 . 113.1(7) yes
C46 . B45 . C60 . 112.1(6) yes
C37 . B45 . C741 . 110.7(6) yes
C46 . B45 . C741 . 111.0(6) yes
C60 . B45 . C741 . 106.5(7) yes
B45 . C46 . C47 . 126.2(7) yes
B45 . C46 . C55 . 118.3(7) yes
C47 . C46 . C55 . 115.5(8) yes
C46 . C47 . C48 . 122.4(7) yes
C46 . C47 . H471 . 118.5 no
C48 . C47 . H471 . 119.1 no
C47 . C48 . C49 . 121.0(5) yes
C47 . C48 . C53 . 120.6(6) yes
C49 . C48 . C53 . 118.5(6) yes
C48 . C49 . F500 . 112.34(5) yes
C48 . C49 . F510 . 112.34(5) yes
F500 . C49 . F510 . 106.46(5) yes
C48 . C49 . F520 . 112.34(5) yes
F500 . C49 . F520 . 106.44(5) yes
F510 . C49 . F520 . 106.46(5) yes
C48 . C49 . F501 . 112.34(5) yes
C48 . C49 . F511 . 112.33(5) yes
F501 . C49 . F511 . 106.47(5) yes
C48 . C49 . F521 . 112.34(5) yes
F501 . C49 . F521 . 106.47(5) yes
F511 . C49 . F521 . 106.46(5) yes
C48 . C53 . C54 . 117.9(8) yes
C48 . C53 . H531 . 121.4 no
C54 . C53 . H531 . 120.7 no
C53 . C54 . C55 . 121.2(7) yes
C53 . C54 . C56 . 118.1(6) yes
C55 . C54 . C56 . 120.7(6) yes
C46 . C55 . C54 . 122.5(8) yes
C46 . C55 . H551 . 119.1 no
C54 . C55 . H551 . 118.4 no
C54 . C56 . F570 . 112.34(5) yes
C54 . C56 . F580 . 112.32(5) yes
F570 . C56 . F580 . 106.45(5) yes
C54 . C56 . F590 . 112.34(5) yes
F570 . C56 . F590 . 106.47(5) yes
F580 . C56 . F590 . 106.46(5) yes
C54 . C56 . F571 . 112.33(5) yes
C54 . C56 . F581 . 112.35(5) yes
F571 . C56 . F581 . 106.47(5) yes
C54 . C56 . F591 . 112.32(5) yes
F571 . C56 . F591 . 106.45(5) yes
F581 . C56 . F591 . 106.46(5) yes
B45 . C60 . C61 . 118.7(6) yes
B45 . C60 . C65 . 126.1(7) yes
C61 . C60 . C65 . 115.2(8) yes
C60 . C61 . C62 . 123.2(7) yes
C60 . C61 . H611 . 118.8 no
C62 . C61 . H611 . 117.9 no
C61 . C62 . C63 . 120.5(7) yes
C61 . C62 . C70 . 120.9(7) yes
C63 . C62 . C70 . 118.5(8) yes
C62 . C63 . C64 . 117.4(7) yes
C62 . C63 . H631 . 121.0 no
C64 . C63 . H631 . 121.6 no
C63 . C64 . C65 . 121.6(5) yes
C63 . C64 . C66 . 117.3(5) yes
C65 . C64 . C66 . 120.8(5) yes
C60 . C65 . C64 . 122.1(7) yes
C60 . C65 . H651 . 118.8 no
C64 . C65 . H651 . 119.1 no
C64 . C66 . F670 . 112.35(5) yes
C64 . C66 . F680 . 112.32(5) yes
F670 . C66 . F680 . 106.48(5) yes
C64 . C66 . F690 . 112.33(5) yes
F670 . C66 . F690 . 106.45(5) yes
F680 . C66 . F690 . 106.46(5) yes
C64 . C66 . F671 . 112.33(5) yes
C64 . C66 . F681 . 112.33(5) yes
F671 . C66 . F681 . 106.46(5) yes
C64 . C66 . F691 . 112.34(5) yes
F671 . C66 . F691 . 106.47(5) yes
F681 . C66 . F691 . 106.46(5) yes
C62 . C70 . F71 . 112.4(7) yes
C62 . C70 . F72 . 112.4(7) yes
F71 . C70 . F72 . 105.6(7) yes
C62 . C70 . F73 . 114.5(7) yes
F71 . C70 . F73 . 103.6(7) yes
F72 . C70 . F73 . 107.7(8) yes
C20 . C210 . C220 . 111.69(7) yes
C20 . C210 . C230 . 111.70(7) yes
C220 . C210 . C230 . 109.27(7) yes
C20 . C210 . H2101 . 108.4 no
C220 . C210 . H2101 . 107.7 no
C230 . C210 . H2101 . 108.0 no
C210 . C220 . H2203 . 109.5 no
C210 . C220 . H2202 . 109.4 no
H2203 . C220 . H2202 . 109.8 no
C210 . C220 . H2201 . 109.1 no
H2203 . C220 . H2201 . 109.6 no
H2202 . C220 . H2201 . 109.4 no
C210 . C230 . H2301 . 109.2 no
C210 . C230 . H2302 . 109.8 no
H2301 . C230 . H2302 . 109.6 no
C210 . C230 . H2303 . 108.9 no
H2301 . C230 . H2303 . 109.4 no
H2302 . C230 . H2303 . 109.9 no
C20 . C211 . C221 . 111.72(7) yes
C20 . C211 . C231 . 111.72(7) yes
C221 . C211 . C231 . 109.27(7) yes
C20 . C211 . H2111 . 107.9 no
C221 . C211 . H2111 . 107.5 no
C231 . C211 . H2111 . 108.6 no
C211 . C221 . H2211 . 109.7 no
C211 . C221 . H2212 . 109.6 no
H2211 . C221 . H2212 . 109.1 no
C211 . C221 . H2213 . 109.6 no
H2211 . C221 . H2213 . 109.5 no
H2212 . C221 . H2213 . 109.3 no
C211 . C231 . H2311 . 110.1 no
C211 . C231 . H2312 . 109.6 no
H2311 . C231 . H2312 . 109.0 no
C211 . C231 . H2313 . 110.1 no
H2311 . C231 . H2313 . 109.1 no
H2312 . C231 . H2313 . 108.8 no
C27 . C280 . C290 . 111.71(7) yes
C27 . C280 . C300 . 111.68(7) yes
C290 . C280 . C300 . 109.28(7) yes
C27 . C280 . H2801 . 108.1 no
C290 . C280 . H2801 . 107.5 no
C300 . C280 . H2801 . 108.4 no
C280 . C290 . H2901 . 109.6 no
C280 . C290 . H2902 . 109.9 no
H2901 . C290 . H2902 . 109.4 no
C280 . C290 . H2903 . 108.5 no
H2901 . C290 . H2903 . 110.0 no
H2902 . C290 . H2903 . 109.4 no
C280 . C300 . H3003 . 109.3 no
C280 . C300 . H3002 . 108.8 no
H3003 . C300 . H3002 . 109.9 no
C280 . C300 . H3001 . 109.4 no
H3003 . C300 . H3001 . 109.7 no
H3002 . C300 . H3001 . 109.8 no
C27 . C281 . C291 . 111.71(7) yes
C27 . C281 . C301 . 111.72(7) yes
C291 . C281 . C301 . 109.27(7) yes
C27 . C281 . H2811 . 109.2 no
C291 . C281 . H2811 . 106.4 no
C301 . C281 . H2811 . 108.3 no
C281 . C291 . H2913 . 110.9 no
C281 . C291 . H2912 . 110.8 no
H2913 . C291 . H2912 . 109.3 no
C281 . C291 . H2911 . 107.1 no
H2913 . C291 . H2911 . 109.5 no
H2912 . C291 . H2911 . 109.1 no
C281 . C301 . H3011 . 109.8 no
C281 . C301 . H3012 . 109.0 no
H3011 . C301 . H3012 . 109.7 no
C281 . C301 . H3013 . 109.6 no
H3011 . C301 . H3013 . 109.5 no
H3012 . C301 . H3013 . 109.2 no
C37 . C380 . C390 . 120.48(5) yes
C37 . C380 . H3801 . 119.7 no
C390 . C380 . H3801 . 119.8 no
C380 . C390 . C400 . 122.37(5) yes
C380 . C390 . C410 . 118.02(5) yes
C400 . C390 . C410 . 119.55(5) yes
C35 . C400 . C390 . 116.41(6) yes
C35 . C400 . H4001 . 121.4 no
C390 . C400 . H4001 . 122.1 no
C390 . C410 . F420 . 111.42(5) yes
C390 . C410 . F430 . 111.41(5) yes
F420 . C410 . F430 . 107.46(5) yes
C390 . C410 . F440 . 111.41(5) yes
F420 . C410 . F440 . 107.46(5) yes
F430 . C410 . F440 . 107.45(5) yes
C37 . C381 . C391 . 120.45(6) yes
C37 . C381 . H3811 . 120.1 no
C391 . C381 . H3811 . 119.5 no
C381 . C391 . C401 . 122.39(5) yes
C381 . C391 . C411 . 118.00(5) yes
C401 . C391 . C411 . 119.61(5) yes
C35 . C401 . C391 . 116.44(5) yes
C35 . C401 . H4011 . 121.3 no
C391 . C401 . H4011 . 122.3 no
C391 . C411 . F421 . 111.42(5) yes
C391 . C411 . F431 . 111.41(5) yes
F421 . C411 . F431 . 107.45(5) yes
C391 . C411 . F441 . 111.42(5) yes
F421 . C411 . F441 . 107.46(5) yes
F431 . C411 . F441 . 107.46(5) yes
B45 . C740 . C750 . 125.2(4) yes
B45 . C740 . C830 . 119.1(4) yes
C750 . C740 . C830 . 115.72(5) yes
C740 . C750 . C760 . 120.05(5) yes
C740 . C750 . H7501 . 118.6 no
C760 . C750 . H7501 . 120.9 no
C750 . C760 . C770 . 116.77(5) yes
C750 . C760 . C810 . 123.26(5) yes
C770 . C760 . C810 . 119.75(5) yes
C760 . C770 . F780 . 112.20(5) yes
C760 . C770 . F790 . 112.19(5) yes
F780 . C770 . F790 . 106.62(5) yes
C760 . C770 . F800 . 112.18(5) yes
F780 . C770 . F800 . 106.62(5) yes
F790 . C770 . F800 . 106.62(5) yes
C760 . C810 . C820 . 114.49(5) yes
C760 . C810 . H8101 . 122.0 no
C820 . C810 . H8101 . 123.4 no
C810 . C820 . C830 . 123.33(5) yes
C810 . C820 . C840 . 117.04(5) yes
C830 . C820 . C840 . 119.52(5) yes
C740 . C830 . C820 . 121.48(5) yes
C740 . C830 . H8301 . 119.0 no
C820 . C830 . H8301 . 119.4 no
C820 . C840 . F850 . 113.51(5) yes
C820 . C840 . F860 . 113.48(5) yes
F850 . C840 . F860 . 105.16(5) yes
C820 . C840 . F870 . 113.51(5) yes
F850 . C840 . F870 . 105.16(5) yes
F860 . C840 . F870 . 105.16(5) yes
B45 . C741 . C751 . 120.0(4) yes
B45 . C741 . C831 . 122.5(4) yes
C751 . C741 . C831 . 115.83(5) yes
C741 . C751 . C761 . 120.10(5) yes
C741 . C751 . H7511 . 120.2 no
C761 . C751 . H7511 . 119.5 no
C751 . C761 . C771 . 116.79(5) yes
C751 . C761 . C811 . 123.26(5) yes
C771 . C761 . C811 . 119.85(5) yes
C761 . C771 . F781 . 112.21(5) yes
C761 . C771 . F791 . 112.21(5) yes
F781 . C771 . F791 . 106.60(5) yes
C761 . C771 . F801 . 112.21(5) yes
F781 . C771 . F801 . 106.59(5) yes
F791 . C771 . F801 . 106.61(5) yes
C761 . C811 . C821 . 114.47(5) yes
C761 . C811 . H8111 . 122.9 no
C821 . C811 . H8111 . 122.6 no
C811 . C821 . C831 . 123.38(5) yes
C811 . C821 . C841 . 117.12(5) yes
C831 . C821 . C841 . 119.45(5) yes
C741 . C831 . C821 . 121.56(5) yes
C741 . C831 . H8311 . 118.4 no
C821 . C831 . H8311 . 120.0 no
C821 . C841 . F851 . 113.49(5) yes
C821 . C841 . F861 . 113.51(5) yes
F851 . C841 . F861 . 105.16(5) yes
C821 . C841 . F871 . 113.50(5) yes
F851 . C841 . F871 . 105.14(5) yes
F861 . C841 . F871 . 105.18(5) yes
Ir10 . H12 . Ir10 2_656 128.6 no
Ir11 2_656 H13 . Ir11 . 106.0 no

loop_
_geom_bond_atom_site_label_1
_geom_bond_site_symmetry_1
_geom_bond_atom_site_label_2
_geom_bond_site_symmetry_2
_geom_bond_distance
_geom_bond_publ_flag
Ir10 . C4 2_656 2.170(6) yes
Ir10 . C5 2_656 2.202(6) yes
Ir10 . C6 2_656 2.254(6) yes
Ir10 . C7 2_656 2.330(6) yes
Ir10 . C8 2_656 2.408(7) yes
Ir10 . C9 2_656 2.428(7) yes
Ir10 . H12 2_656 1.448 no
Ir10 . C2 . 2.007(6) yes
Ir10 . H11 . 1.441 no
Ir10 . H12 . 1.504 no
Ir11 . C4 2_656 2.112(7) yes
Ir11 . C7 2_656 2.352(7) yes
Ir11 . C8 2_656 2.003(8) yes
Ir11 . H13 2_656 1.940 no
Ir11 . C9 2_656 1.965(9) yes
Ir11 . C5 2_656 2.555(10) yes
Ir11 . C6 2_656 2.619(10) yes
Ir11 . C2 . 2.115(7) yes
Ir11 . H13 . 1.442 no
Ir11 . H14 . 1.536 no
C2 . N3 . 1.370(7) yes
C2 . N18 . 1.366(7) yes
C2 . N3 . 1.370(7) yes
C2 . N18 . 1.366(7) yes
N3 . C4 . 1.438(7) yes
N3 . C16 . 1.390(8) yes
C4 . C5 . 1.435(8) yes
C4 . C9 . 1.429(8) yes
C4 . C5 . 1.435(8) yes
C4 . C9 . 1.429(8) yes
C5 . C6 . 1.427(9) yes
C5 . C13 . 1.508(8) yes
C5 . C6 . 1.427(9) yes
C5 . C13 . 1.508(8) yes
C6 . C7 . 1.384(10) yes
C6 . H61 . 0.978 no
C6 . C7 . 1.384(10) yes
C6 . H61 . 0.978 no
C7 . C8 . 1.410(10) yes
C7 . H71 . 0.971 no
C7 . C8 . 1.410(10) yes
C7 . H71 . 0.971 no
C8 . C9 . 1.394(10) yes
C8 . H81 . 0.982 no
C8 . C9 . 1.394(10) yes
C8 . H81 . 0.982 no
C9 . C10 . 1.517(10) yes
C9 . C10 . 1.517(10) yes
C10 . C11 . 1.536(14) yes
C10 . C12 . 1.526(14) yes
C10 . H101 . 0.978 no
C11 . H111 . 0.963 no
C11 . H112 . 0.961 no
C11 . H113 . 0.964 no
C12 . H121 . 0.956 no
C12 . H122 . 0.962 no
C12 . H123 . 0.961 no
C13 . C14 . 1.537(10) yes
C13 . C15 . 1.534(10) yes
C13 . H131 . 0.986 no
C14 . H141 . 0.958 no
C14 . H142 . 0.962 no
C14 . H143 . 0.951 no
C15 . H153 . 0.958 no
C15 . H152 . 0.963 no
C15 . H151 . 0.962 no
C16 . C17 . 1.338(9) yes
C16 . H161 . 0.935 no
C17 . N18 . 1.384(8) yes
C17 . H171 . 0.933 no
N18 . C19 . 1.454(7) yes
C19 . C20 . 1.405(8) yes
C19 . C27 . 1.393(9) yes
C20 . C24 . 1.408(9) yes
C20 . C210 . 1.512(6) yes
C20 . C24 . 1.408(9) yes
C20 . C211 . 1.535(6) yes
C24 . C25 . 1.383(13) yes
C24 . H241 . 0.937 no
C25 . C26 . 1.352(13) yes
C25 . H251 . 0.934 no
C26 . C27 . 1.391(10) yes
C26 . H261 . 0.934 no
C27 . C280 . 1.515(6) yes
C27 . C281 . 1.536(6) yes
F31 . C32 . 1.337(8) yes
C32 . F33 . 1.300(8) yes
C32 . F34 . 1.338(9) yes
C32 . C35 . 1.496(8) yes
C35 . C36 . 1.388(8) yes
C35 . C400 . 1.392(5) yes
C35 . C36 . 1.388(8) yes
C35 . C401 . 1.426(5) yes
C36 . C37 . 1.382(8) yes
C36 . H361 . 0.936 no
C37 . B45 . 1.650(9) yes
C37 . C380 . 1.458(5) yes
C37 . B45 . 1.650(9) yes
C37 . C381 . 1.416(5) yes
B45 . C46 . 1.644(14) yes
B45 . C60 . 1.640(13) yes
B45 . C740 . 1.651(8) yes
B45 . C46 . 1.644(14) yes
B45 . C60 . 1.640(13) yes
B45 . C741 . 1.651(8) yes
C46 . C47 . 1.399(10) yes
C46 . C55 . 1.397(12) yes
C47 . C48 . 1.394(10) yes
C47 . H471 . 0.941 no
C48 . C49 . 1.510(4) yes
C48 . C53 . 1.397(11) yes
C49 . F500 . 1.324(4) yes
C49 . F510 . 1.326(5) yes
C49 . F520 . 1.339(5) yes
C49 . F501 . 1.328(5) yes
C49 . F511 . 1.337(5) yes
C49 . F521 . 1.331(5) yes
C53 . C54 . 1.373(12) yes
C53 . H531 . 0.936 no
C54 . C55 . 1.392(12) yes
C54 . C56 . 1.511(4) yes
C55 . H551 . 0.926 no
C56 . F570 . 1.334(5) yes
C56 . F580 . 1.341(5) yes
C56 . F590 . 1.337(5) yes
C56 . F571 . 1.335(5) yes
C56 . F581 . 1.334(5) yes
C56 . F591 . 1.338(5) yes
C60 . C61 . 1.397(10) yes
C60 . C65 . 1.398(10) yes
C61 . C62 . 1.386(11) yes
C61 . H611 . 0.935 no
C62 . C63 . 1.392(10) yes
C62 . C70 . 1.476(11) yes
C63 . C64 . 1.384(10) yes
C63 . H631 . 0.934 no
C64 . C65 . 1.391(11) yes
C64 . C66 . 1.508(4) yes
C65 . H651 . 0.939 no
C66 . F670 . 1.336(5) yes
C66 . F680 . 1.338(5) yes
C66 . F690 . 1.336(5) yes
C66 . F671 . 1.335(5) yes
C66 . F681 . 1.338(5) yes
C66 . F691 . 1.330(5) yes
C70 . F71 . 1.342(10) yes
C70 . F72 . 1.313(9) yes
C70 . F73 . 1.324(10) yes
C210 . C220 . 1.530(6) yes
C210 . C230 . 1.535(6) yes
C210 . H2101 . 0.979 no
C220 . H2203 . 0.965 no
C220 . H2202 . 0.959 no
C220 . H2201 . 0.958 no
C230 . H2301 . 0.961 no
C230 . H2302 . 0.963 no
C230 . H2303 . 0.965 no
C211 . C221 . 1.538(6) yes
C211 . C231 . 1.538(6) yes
C211 . H2111 . 0.983 no
C221 . H2211 . 0.963 no
C221 . H2212 . 0.962 no
C221 . H2213 . 0.963 no
C231 . H2311 . 0.960 no
C231 . H2312 . 0.961 no
C231 . H2313 . 0.963 no
C280 . C290 . 1.543(6) yes
C280 . C300 . 1.530(6) yes
C280 . H2801 . 0.979 no
C290 . H2901 . 0.961 no
C290 . H2902 . 0.963 no
C290 . H2903 . 0.959 no
C300 . H3003 . 0.961 no
C300 . H3002 . 0.958 no
C300 . H3001 . 0.962 no
C281 . C291 . 1.538(7) yes
C281 . C301 . 1.537(7) yes
C281 . H2811 . 0.980 no
C291 . H2913 . 0.959 no
C291 . H2912 . 0.961 no
C291 . H2911 . 0.961 no
C301 . H3011 . 0.963 no
C301 . H3012 . 0.962 no
C301 . H3013 . 0.960 no
C380 . C390 . 1.410(5) yes
C380 . H3801 . 0.931 no
C390 . C400 . 1.360(5) yes
C390 . C410 . 1.545(5) yes
C400 . H4001 . 0.929 no
C410 . F420 . 1.308(5) yes
C410 . F430 . 1.307(5) yes
C410 . F440 . 1.310(5) yes
C381 . C391 . 1.379(4) yes
C381 . H3811 . 0.927 no
C391 . C401 . 1.387(5) yes
C391 . C411 . 1.538(5) yes
C401 . H4011 . 0.931 no
C411 . F421 . 1.310(5) yes
C411 . F431 . 1.311(5) yes
C411 . F441 . 1.302(5) yes
C740 . C750 . 1.407(4) yes
C740 . C830 . 1.403(4) yes
C750 . C760 . 1.393(4) yes
C750 . H7501 . 0.928 no
C760 . C770 . 1.508(5) yes
C760 . C810 . 1.385(4) yes
C770 . F780 . 1.314(5) yes
C770 . F790 . 1.319(5) yes
C770 . F800 . 1.314(5) yes
C810 . C820 . 1.371(4) yes
C810 . H8101 . 0.932 no
C820 . C830 . 1.382(4) yes
C820 . C840 . 1.526(5) yes
C830 . H8301 . 0.932 no
C840 . F850 . 1.332(5) yes
C840 . F860 . 1.339(5) yes
C840 . F870 . 1.326(5) yes
C741 . C751 . 1.429(4) yes
C741 . C831 . 1.385(4) yes
C751 . C761 . 1.380(4) yes
C751 . H7511 . 0.930 no
C761 . C771 . 1.560(4) yes
C761 . C811 . 1.400(4) yes
C771 . F781 . 1.317(5) yes
C771 . F791 . 1.320(5) yes
C771 . F801 . 1.326(5) yes
C811 . C821 . 1.403(4) yes
C811 . H8111 . 0.935 no
C821 . C831 . 1.364(4) yes
C821 . C841 . 1.524(5) yes
C831 . H8311 . 0.934 no
C841 . F851 . 1.333(5) yes
C841 . F861 . 1.334(5) yes
C841 . F871 . 1.324(5) yes

loop_
_geom_hbond_atom_site_label_D
_geom_hbond_site_symmetry_D
_geom_hbond_atom_site_label_H
_geom_hbond_site_symmetry_H
_geom_hbond_atom_site_label_A
_geom_hbond_site_symmetry_A
_geom_hbond_angle_DHA
_geom_hbond_distance_DH
_geom_hbond_distance_HA
_geom_hbond_distance_DA
_geom_hbond_publ_flag
C36 . H361 . C831 . 123 0.94 2.54 3.142(12) yes
C47 . H471 . C61 . 125 0.94 2.58 3.213(12) yes
C65 . H651 . C381 . 124 0.94 2.34 2.977(12) yes
C231 . H2101 . N18 . 148 0.99 2.56 3.448(12) yes
C211 . H2111 . C17 . 134 0.98 2.55 3.310(12) yes
C301 . H3013 . C400 1_554 122 0.96 2.52 3.137(12) yes
C750 . H7511 . C55 . 129 1.08 2.57 3.365(12) yes
C751 . H7511 . C55 . 123 0.93 2.57 3.179(12) yes
